data_2239717
loop_
_publ_author_name
'Mitchell, Lauren A.'
'Holliday, Bradley J.'

_publ_section_title
;
 6-Bromo-<i>N</i>-(6-bromopyridin-2-yl)-<i>N</i>-[4-(2,3-dihydrothieno[3,4-<i>b</i>][1,4]dioxin-5-yl)phenyl]pyridin-2-amine
;
_journal_coeditor_code LH5709
_journal_issue 7
_journal_name_full 'Acta Crystallographica Section E'
_journal_page_first o797
_journal_paper_doi 10.1107/S1600536814013191
_journal_volume 70
_journal_year 2014
_chemical_formula_iupac 'C22 H15 Br2 N3 O2 S'
_chemical_formula_moiety 'C22 H15 Br2 N3 O2 S'
_chemical_formula_sum 'C22 H15 Br2 N3 O2 S'
_chemical_formula_weight 545.25
_chemical_name_systematic
6-Bromo-<i>N</i>-(6-bromopyridin-2-yl)-<i>N</i>-[4-(2,3-dihydrothieno[3,4-<i>b</i>][1,4]dioxin-5-yl)phenyl]pyridin-2-amine
_space_group_IT_number 2
_symmetry_cell_setting triclinic
_symmetry_space_group_name_Hall '-P 1'
_symmetry_space_group_name_H-M 'P -1'
_atom_sites_solution_hydrogens geom
_atom_sites_solution_primary direct
_atom_sites_solution_secondary difmap
_audit_creation_method SHELXL-97
_cell_angle_alpha 75.807(18)
_cell_angle_beta 87.67(3)
_cell_angle_gamma 89.62(2)
_cell_formula_units_Z 2
_cell_length_a 4.483(4)
_cell_length_b 12.151(9)
_cell_length_c 18.958(13)
_cell_measurement_reflns_used 3281
_cell_measurement_temperature 100(2)
_cell_measurement_theta_max 27.6491
_cell_measurement_theta_min 1.7287
_cell_volume 1000.3(14)
_computing_cell_refinement '<i>CrystalClear</i> (Rigaku, 2008)'
_computing_data_collection '<i>CrystalClear</i> (Rigaku, 2008)'
_computing_data_reduction '<i>CrystalClear</i> (Rigaku, 2008)'
_computing_molecular_graphics '<i>ORTEP-3 for Windows</i>  (Farrugia, 2012) and <i>POV-RAY</i> (Cason, 2004)'
_computing_publication_material '<i>SHELXL97</i> (Sheldrick, 2008) and <i>publCIF</i> (Westrip, 2010)'
_computing_structure_refinement '<i>SHELXL97</i> (Sheldrick, 2008) within <i>WinGX</i> (Farrugia, 2012)'
_computing_structure_solution '<i>SIR97</i> (Altomare  <i>et al.</i>, 1999)'
_diffrn_ambient_temperature 100(2)
_diffrn_detector_area_resol_mean 28.5714
_diffrn_measured_fraction_theta_full 0.996
_diffrn_measured_fraction_theta_max 0.996
_diffrn_measurement_device
;
Rigaku Saturn724+
;
_diffrn_measurement_method dtprofit.ref
_diffrn_radiation_monochromator graphite
_diffrn_radiation_source 'fine-focus sealed tube'
_diffrn_radiation_type MoK\a
_diffrn_radiation_wavelength 0.71075
_diffrn_reflns_av_R_equivalents 0.0793
_diffrn_reflns_av_sigmaI/netI 0.0819
_diffrn_reflns_limit_h_max 5
_diffrn_reflns_limit_h_min -5
_diffrn_reflns_limit_k_max 14
_diffrn_reflns_limit_k_min -14
_diffrn_reflns_limit_l_max 22
_diffrn_reflns_limit_l_min -22
_diffrn_reflns_number 13439
_diffrn_reflns_theta_full 25.00
_diffrn_reflns_theta_max 25.00
_diffrn_reflns_theta_min 1.73
_exptl_absorpt_coefficient_mu 4.183
_exptl_absorpt_correction_T_max 1.0000
_exptl_absorpt_correction_T_min 0.5628
_exptl_absorpt_correction_type multi-scan
_exptl_absorpt_process_details
;
(ABSCOR; Higashi, 2001)
;
_exptl_crystal_colour Colorless
_exptl_crystal_density_diffrn 1.810
_exptl_crystal_density_method 'not measured'
_exptl_crystal_description Prism
_exptl_crystal_F_000 540
_exptl_crystal_size_max 0.2220
_exptl_crystal_size_mid 0.0330
_exptl_crystal_size_min 0.0270
_refine_diff_density_max 1.059
_refine_diff_density_min -0.827
_refine_ls_extinction_method none
_refine_ls_goodness_of_fit_ref 0.999
_refine_ls_hydrogen_treatment constr
_refine_ls_matrix_type full
_refine_ls_number_parameters 271
_refine_ls_number_reflns 3521
_refine_ls_number_restraints 0
_refine_ls_restrained_S_all 0.999
_refine_ls_R_factor_all 0.0652
_refine_ls_R_factor_gt 0.0505
_refine_ls_shift/su_max 0.001
_refine_ls_shift/su_mean 0.000
_refine_ls_structure_factor_coef Fsqd
_refine_ls_weighting_details 'calc w=1/[\s^2^(Fo^2^)+(0.0638P)^2^] where P=(Fo^2^+2Fc^2^)/3'
_refine_ls_weighting_scheme calc
_refine_ls_wR_factor_gt 0.1203
_refine_ls_wR_factor_ref 0.1278
_reflns_number_gt 2732
_reflns_number_total 3521
_reflns_threshold_expression I>2\s(I)
_cod_data_source_file lh5709sup1.cif
_cod_data_source_block I
_cod_original_cell_volume 1000.3(13)
_cod_database_code 2239717
_cod_database_fobs_code 2239717

loop_
_symmetry_equiv_pos_as_xyz
'x, y, z'
'-x, -y, -z'

loop_
_atom_site_type_symbol
_atom_site_label
_atom_site_fract_x
_atom_site_fract_y
_atom_site_fract_z
_atom_site_U_iso_or_equiv
_atom_site_adp_type
_atom_site_calc_flag
_atom_site_refinement_flags
_atom_site_occupancy
_atom_site_symmetry_multiplicity
C C1 0.4149(12) 0.8677(5) 0.3436(3) 0.0254(13) Uani d . 1 1
H H1 0.4019 0.9100 0.2958 0.030 Uiso calc R 1 1
C C2 0.5672(11) 0.7710(5) 0.3635(3) 0.0223(12) Uani d . 1 1
C C3 0.7454(12) 0.6007(5) 0.3458(3) 0.0244(13) Uani d . 1 1
H H3A 0.8736 0.5675 0.3141 0.029 Uiso calc R 1 1
H H3B 0.5491 0.5663 0.3489 0.029 Uiso calc R 1 1
C C4 0.8723(12) 0.5774(5) 0.4210(3) 0.0238(12) Uani d . 1 1
H H4A 0.8982 0.4962 0.4395 0.029 Uiso calc R 1 1
H H4B 1.0666 0.6133 0.4177 0.029 Uiso calc R 1 1
C C5 0.5503(10) 0.7210(5) 0.4403(3) 0.0188(11) Uani d . 1 1
C C6 0.3812(11) 0.7836(5) 0.4784(3) 0.0214(12) Uani d . 1 1
C C7 0.3032(11) 0.7649(4) 0.5558(3) 0.0181(11) Uani d . 1 1
C C8 0.0814(12) 0.8290(5) 0.5805(3) 0.0238(12) Uani d . 1 1
H H8 -0.0179 0.8841 0.5467 0.029 Uiso calc R 1 1
C C9 0.0052(12) 0.8131(5) 0.6533(3) 0.0235(12) Uani d . 1 1
H H9 -0.1470 0.8560 0.6680 0.028 Uiso calc R 1 1
C C10 0.1546(11) 0.7335(5) 0.7049(3) 0.0216(12) Uani d . 1 1
C C11 0.3738(11) 0.6680(5) 0.6820(3) 0.0215(12) Uani d . 1 1
H H11 0.4733 0.6138 0.7163 0.026 Uiso calc R 1 1
C C12 0.4468(11) 0.6822(5) 0.6089(3) 0.0208(12) Uani d . 1 1
H H12 0.5927 0.6366 0.5945 0.025 Uiso calc R 1 1
C C13 0.0144(11) 0.8117(5) 0.8102(3) 0.0201(12) Uani d . 1 1
C C14 0.1319(11) 0.9198(5) 0.7798(3) 0.0248(13) Uani d . 1 1
H H14 0.2632 0.9325 0.7393 0.030 Uiso calc R 1 1
C C15 0.0499(12) 1.0077(5) 0.8109(3) 0.0264(13) Uani d . 1 1
H H15 0.1216 1.0809 0.7910 0.032 Uiso calc R 1 1
C C16 -0.1433(12) 0.9848(5) 0.8729(3) 0.0257(13) Uani d . 1 1
H H16 -0.2045 1.0416 0.8954 0.031 Uiso calc R 1 1
C C17 -0.2361(11) 0.8761(5) 0.8984(3) 0.0235(12) Uani d . 1 1
C C18 0.0708(11) 0.6057(5) 0.8273(3) 0.0204(12) Uani d . 1 1
C C19 0.2220(12) 0.5796(5) 0.8916(3) 0.0230(12) Uani d . 1 1
H H19 0.3344 0.6341 0.9057 0.028 Uiso calc R 1 1
C C20 0.2000(11) 0.4706(5) 0.9338(3) 0.0239(12) Uani d . 1 1
H H20 0.2952 0.4508 0.9778 0.029 Uiso calc R 1 1
C C21 0.0373(11) 0.3899(5) 0.9114(3) 0.0221(12) Uani d . 1 1
H H21 0.0175 0.3157 0.9394 0.027 Uiso calc R 1 1
C C22 -0.0947(11) 0.4255(5) 0.8448(3) 0.0214(12) Uani d . 1 1
N N1 -0.1728(9) 0.7893(4) 0.8702(2) 0.0208(10) Uani d . 1 1
N N2 0.0834(10) 0.7185(4) 0.7811(2) 0.0223(10) Uani d . 1 1
N N3 -0.0829(9) 0.5300(4) 0.8032(2) 0.0208(10) Uani d . 1 1
O O1 0.7239(8) 0.7215(3) 0.31571(18) 0.0250(9) Uani d . 1 1
O O2 0.6761(8) 0.6202(3) 0.47078(18) 0.0228(9) Uani d . 1 1
S S1 0.2461(3) 0.90420(13) 0.41770(7) 0.0266(3) Uani d . 1 1
Br Br1 -0.49638(12) 0.83856(5) 0.98380(3) 0.02763(19) Uani d . 1 1
Br Br2 -0.31232(12) 0.31910(5) 0.80909(3) 0.02536(18) Uani d . 1 1

loop_
_atom_site_aniso_label
_atom_site_aniso_U_11
_atom_site_aniso_U_22
_atom_site_aniso_U_33
_atom_site_aniso_U_12
_atom_site_aniso_U_13
_atom_site_aniso_U_23
C1 0.042(3) 0.024(3) 0.009(3) 0.000(3) 0.005(2) -0.002(2)
C2 0.028(3) 0.026(3) 0.017(3) -0.004(2) 0.004(2) -0.014(2)
C3 0.033(3) 0.025(3) 0.019(3) 0.002(2) 0.001(2) -0.014(3)
C4 0.028(3) 0.025(3) 0.022(3) 0.002(2) 0.001(2) -0.012(2)
C5 0.018(3) 0.026(3) 0.015(3) 0.000(2) 0.0007(19) -0.009(2)
C6 0.026(3) 0.023(3) 0.018(3) 0.002(2) -0.002(2) -0.010(2)
C7 0.025(3) 0.019(3) 0.011(2) 0.001(2) 0.001(2) -0.006(2)
C8 0.029(3) 0.024(3) 0.019(3) 0.007(2) -0.003(2) -0.006(2)
C9 0.032(3) 0.021(3) 0.018(3) 0.004(2) 0.009(2) -0.009(2)
C10 0.026(3) 0.024(3) 0.018(3) -0.003(2) 0.001(2) -0.011(2)
C11 0.029(3) 0.022(3) 0.015(3) 0.000(2) -0.001(2) -0.006(2)
C12 0.025(3) 0.020(3) 0.018(3) 0.004(2) 0.003(2) -0.007(2)
C13 0.028(3) 0.019(3) 0.014(3) 0.001(2) 0.001(2) -0.008(2)
C14 0.029(3) 0.027(3) 0.020(3) -0.001(2) 0.005(2) -0.010(3)
C15 0.033(3) 0.024(3) 0.022(3) -0.005(2) 0.002(2) -0.006(2)
C16 0.038(3) 0.023(3) 0.021(3) 0.001(3) 0.004(2) -0.015(3)
C17 0.025(3) 0.033(4) 0.017(3) 0.006(2) -0.003(2) -0.016(3)
C18 0.022(3) 0.025(3) 0.018(3) 0.005(2) 0.001(2) -0.013(2)
C19 0.024(3) 0.033(3) 0.016(3) 0.003(2) -0.001(2) -0.014(3)
C20 0.028(3) 0.027(3) 0.018(3) 0.003(2) -0.001(2) -0.008(3)
C21 0.025(3) 0.022(3) 0.018(3) 0.002(2) 0.001(2) -0.003(2)
C22 0.029(3) 0.023(3) 0.015(3) -0.001(2) 0.008(2) -0.011(2)
N1 0.027(2) 0.021(3) 0.016(2) 0.0047(19) -0.0002(18) -0.009(2)
N2 0.032(2) 0.021(3) 0.017(2) -0.001(2) 0.0055(18) -0.011(2)
N3 0.029(2) 0.022(3) 0.013(2) 0.000(2) 0.0068(18) -0.009(2)
O1 0.035(2) 0.030(2) 0.0138(18) -0.0010(17) 0.0057(15) -0.0128(17)
O2 0.031(2) 0.027(2) 0.0130(18) 0.0098(17) 0.0015(15) -0.0090(17)
S1 0.0396(8) 0.0243(8) 0.0158(7) 0.0065(6) 0.0026(6) -0.0057(6)
Br1 0.0357(3) 0.0294(4) 0.0196(3) 0.0038(3) 0.0076(2) -0.0111(3)
Br2 0.0329(3) 0.0260(4) 0.0200(3) -0.0033(2) 0.0029(2) -0.0115(2)

loop_
_atom_type_symbol
_atom_type_description
_atom_type_scat_dispersion_real
_atom_type_scat_dispersion_imag
_atom_type_scat_source
C C 0.0033 0.0016 'International Tables Vol C Tables 4.2.6.8 and 6.1.1.4'
H H 0.0000 0.0000 'International Tables Vol C Tables 4.2.6.8 and 6.1.1.4'
N N 0.0061 0.0033 'International Tables Vol C Tables 4.2.6.8 and 6.1.1.4'
O O 0.0106 0.0060 'International Tables Vol C Tables 4.2.6.8 and 6.1.1.4'
S S 0.1246 0.1234 'International Tables Vol C Tables 4.2.6.8 and 6.1.1.4'
Br Br -0.2901 2.4595 'International Tables Vol C Tables 4.2.6.8 and 6.1.1.4'

loop_
_geom_angle_atom_site_label_1
_geom_angle_atom_site_label_2
_geom_angle_atom_site_label_3
_geom_angle
C2 C1 S1 111.4(4)
C2 C1 H1 124.3
S1 C1 H1 124.3
C1 C2 O1 124.1(5)
C1 C2 C5 113.8(5)
O1 C2 C5 122.1(5)
O1 C3 C4 109.9(4)
O1 C3 H3A 109.7
C4 C3 H3A 109.7
O1 C3 H3B 109.7
C4 C3 H3B 109.7
H3A C3 H3B 108.2
O2 C4 C3 111.0(4)
O2 C4 H4A 109.4
C3 C4 H4A 109.4
O2 C4 H4B 109.4
C3 C4 H4B 109.4
H4A C4 H4B 108.0
O2 C5 C6 124.2(5)
O2 C5 C2 122.8(4)
C6 C5 C2 112.9(5)
C5 C6 C7 131.5(5)
C5 C6 S1 109.3(4)
C7 C6 S1 119.2(4)
C8 C7 C12 117.1(5)
C8 C7 C6 120.9(4)
C12 C7 C6 122.0(4)
C9 C8 C7 121.9(5)
C9 C8 H8 119.0
C7 C8 H8 119.0
C8 C9 C10 120.2(5)
C8 C9 H9 119.9
C10 C9 H9 119.9
C11 C10 C9 119.1(5)
C11 C10 N2 120.1(5)
C9 C10 N2 120.8(5)
C12 C11 C10 120.8(5)
C12 C11 H11 119.6
C10 C11 H11 119.6
C11 C12 C7 120.9(5)
C11 C12 H12 119.6
C7 C12 H12 119.6
N1 C13 C14 122.3(5)
N1 C13 N2 115.4(5)
C14 C13 N2 122.3(5)
C15 C14 C13 118.9(5)
C15 C14 H14 120.6
C13 C14 H14 120.6
C14 C15 C16 118.9(6)
C14 C15 H15 120.5
C16 C15 H15 120.5
C17 C16 C15 116.7(5)
C17 C16 H16 121.6
C15 C16 H16 121.6
N1 C17 C16 127.3(5)
N1 C17 Br1 113.8(4)
C16 C17 Br1 118.9(4)
N3 C18 C19 123.6(5)
N3 C18 N2 116.0(4)
C19 C18 N2 120.3(5)
C20 C19 C18 117.6(5)
C20 C19 H19 121.2
C18 C19 H19 121.2
C19 C20 C21 120.5(5)
C19 C20 H20 119.8
C21 C20 H20 119.8
C20 C21 C22 116.3(5)
C20 C21 H21 121.8
C22 C21 H21 121.8
N3 C22 C21 125.0(5)
N3 C22 Br2 116.1(4)
C21 C22 Br2 118.9(4)
C17 N1 C13 115.8(5)
C13 N2 C10 121.0(4)
C13 N2 C18 119.9(4)
C10 N2 C18 119.0(4)
C22 N3 C18 116.9(4)
C2 O1 C3 110.1(4)
C5 O2 C4 113.7(4)
C1 S1 C6 92.6(3)

loop_
_geom_bond_atom_site_label_1
_geom_bond_atom_site_label_2
_geom_bond_distance
C1 C2 1.335(7)
C1 S1 1.719(5)
C1 H1 0.9300
C2 O1 1.374(6)
C2 C5 1.433(7)
C3 O1 1.442(6)
C3 C4 1.517(7)
C3 H3A 0.9700
C3 H3B 0.9700
C4 O2 1.450(6)
C4 H4A 0.9700
C4 H4B 0.9700
C5 O2 1.351(6)
C5 C6 1.376(7)
C6 C7 1.457(7)
C6 S1 1.748(5)
C7 C8 1.394(7)
C7 C12 1.409(7)
C8 C9 1.375(7)
C8 H8 0.9300
C9 C10 1.386(7)
C9 H9 0.9300
C10 C11 1.382(7)
C10 N2 1.433(6)
C11 C12 1.380(7)
C11 H11 0.9300
C12 H12 0.9300
C13 N1 1.360(6)
C13 C14 1.396(8)
C13 N2 1.403(7)
C14 C15 1.382(8)
C14 H14 0.9300
C15 C16 1.403(7)
C15 H15 0.9300
C16 C17 1.353(8)
C16 H16 0.9300
C17 N1 1.318(7)
C17 Br1 1.919(5)
C18 N3 1.330(7)
C18 C19 1.386(7)
C18 N2 1.435(7)
C19 C20 1.371(8)
C19 H19 0.9300
C20 C21 1.384(8)
C20 H20 0.9300
C21 C22 1.386(7)
C21 H21 0.9300
C22 N3 1.319(7)
C22 Br2 1.893(6)

loop_
_geom_hbond_atom_site_label_D
_geom_hbond_atom_site_label_H
_geom_hbond_atom_site_label_A
_geom_hbond_distance_DH
_geom_hbond_distance_HA
_geom_hbond_distance_DA
_geom_hbond_angle_DHA
C12 H12 O2 0.93 2.42 3.036(7) 124

loop_
_geom_torsion_atom_site_label_1
_geom_torsion_atom_site_label_2
_geom_torsion_atom_site_label_3
_geom_torsion_atom_site_label_4
_geom_torsion
S1 C1 C2 O1 179.9(4)
S1 C1 C2 C5 0.8(6)
O1 C3 C4 O2 62.8(6)
C1 C2 C5 O2 176.4(5)
O1 C2 C5 O2 -2.7(8)
C1 C2 C5 C6 -0.5(7)
O1 C2 C5 C6 -179.6(5)
O2 C5 C6 C7 2.6(9)
C2 C5 C6 C7 179.5(5)
O2 C5 C6 S1 -176.9(4)
C2 C5 C6 S1 -0.1(6)
C5 C6 C7 C8 -167.6(6)
S1 C6 C7 C8 11.9(7)
C5 C6 C7 C12 12.5(9)
S1 C6 C7 C12 -168.0(4)
C12 C7 C8 C9 0.2(8)
C6 C7 C8 C9 -179.7(5)
C7 C8 C9 C10 1.5(9)
C8 C9 C10 C11 -2.0(9)
C8 C9 C10 N2 178.1(5)
C9 C10 C11 C12 0.8(9)
N2 C10 C11 C12 -179.4(5)
C10 C11 C12 C7 1.0(9)
C8 C7 C12 C11 -1.5(8)
C6 C7 C12 C11 178.4(5)
N1 C13 C14 C15 -1.5(8)
N2 C13 C14 C15 179.0(5)
C13 C14 C15 C16 1.4(8)
C14 C15 C16 C17 0.2(8)
C15 C16 C17 N1 -2.3(9)
C15 C16 C17 Br1 179.2(4)
N3 C18 C19 C20 -2.8(8)
N2 C18 C19 C20 179.6(4)
C18 C19 C20 C21 1.4(8)
C19 C20 C21 C22 0.8(7)
C20 C21 C22 N3 -2.0(8)
C20 C21 C22 Br2 178.4(4)
C16 C17 N1 C13 2.2(8)
Br1 C17 N1 C13 -179.1(3)
C14 C13 N1 C17 -0.3(7)
N2 C13 N1 C17 179.3(4)
N1 C13 N2 C10 151.1(5)
C14 C13 N2 C10 -29.4(7)
N1 C13 N2 C18 -26.2(7)
C14 C13 N2 C18 153.3(5)
C11 C10 N2 C13 142.0(5)
C9 C10 N2 C13 -38.1(7)
C11 C10 N2 C18 -40.6(7)
C9 C10 N2 C18 139.2(5)
N3 C18 N2 C13 130.1(5)
C19 C18 N2 C13 -52.2(7)
N3 C18 N2 C10 -47.3(6)
C19 C18 N2 C10 130.4(5)
C21 C22 N3 C18 0.8(7)
Br2 C22 N3 C18 -179.6(3)
C19 C18 N3 C22 1.7(7)
N2 C18 N3 C22 179.4(4)
C1 C2 O1 C3 -153.8(5)
C5 C2 O1 C3 25.2(7)
C4 C3 O1 C2 -53.4(5)
C6 C5 O2 C4 -173.1(5)
C2 C5 O2 C4 10.3(7)
C3 C4 O2 C5 -39.1(6)
C2 C1 S1 C6 -0.7(5)
C5 C6 S1 C1 0.4(4)
C7 C6 S1 C1 -179.2(5)
